data_4080462
loop_
_publ_author_name
'Tan, Kel Vin'
'Dutton, Jason L.'
'Skelton, Brian W.'
'Wilson, David J. D.'
'Barnard, Peter J.'

_publ_section_title
;
 Nickel(II) and Palladium(II) Complexes with Chelating N-Heterocyclic
 Carbene Amidate Ligands: Interplay between Normal and Abnormal
 Coordination Modes
;
_journal_issue 6
_journal_name_full Organometallics
_journal_page_first 1913
_journal_paper_doi 10.1021/om4000133
_journal_volume 32
_journal_year 2013
_chemical_formula_moiety 'C24 H24 N6 O2 Pd, C3 H7 N O'
_chemical_formula_sum 'C27 H31 N7 O3 Pd'
_chemical_formula_weight 607.99
_chemical_name_systematic
;
 ? 
;
_space_group_crystal_system monoclinic
_space_group_IT_number 14
_space_group_name_Hall '-P 2ybc'
_space_group_name_H-M_alt 'P 1 21/c 1'
_symmetry_space_group_name_Hall '-P 2ybc'
_symmetry_space_group_name_H-M 'P 1 21/c 1'
_atom_sites_solution_hydrogens geom
_atom_sites_solution_primary direct
_atom_sites_solution_secondary difmap
_audit_creation_date 2012-02-01
_audit_creation_method
;
  Olex2 1.1
  (compiled 2011.11.01 svn.r2039, GUI svn.r3906)
;
_cell_angle_alpha 90.00
_cell_angle_beta 102.0020(10)
_cell_angle_gamma 90.00
_cell_formula_units_Z 8
_cell_length_a 17.4653(2)
_cell_length_b 19.2011(3)
_cell_length_c 15.9269(3)
_cell_measurement_reflns_used 8500
_cell_measurement_temperature 173
_cell_measurement_theta_max 29.3645
_cell_measurement_theta_min 2.4286
_cell_volume 5224.38(14)
_computing_cell_refinement
;
CrysAlisPro, Agilent Technologies,
Version 1.171.35.19 (release 27-10-2011 CrysAlis171 .NET)
(compiled Oct 27 2011,15:02:11)
;
_computing_data_collection
;
CrysAlisPro, Agilent Technologies,
Version 1.171.35.19 (release 27-10-2011 CrysAlis171 .NET)
(compiled Oct 27 2011,15:02:11)
;
_computing_data_reduction
;
CrysAlisPro, Agilent Technologies,
Version 1.171.35.19 (release 27-10-2011 CrysAlis171 .NET)
(compiled Oct 27 2011,15:02:11)
;
_computing_molecular_graphics
;
O. V. Dolomanov, L. J. Bourhis, R. J. Gildea, J. A. K. Howard and H. Puschmann,
OLEX2: a complete structure solution, refinement and analysis program.
J. Appl. Cryst. (2009). 42, 339-341.
;
_computing_publication_material
;
O. V. Dolomanov, L. J. Bourhis, R. J. Gildea, J. A. K. Howard and H. Puschmann,
OLEX2: a complete structure solution, refinement and analysis program.
J. Appl. Cryst. (2009). 42, 339-341.
;
_computing_structure_refinement
;
SHELXL, G.M. Sheldrick, Acta Cryst.
2008). A64, 112-122
;
_computing_structure_solution
;
SHELXS, G.M. Sheldrick, Acta Cryst.
(2008). A64, 112-122
;
_diffrn_ambient_temperature 173
_diffrn_detector_area_resol_mean 10.3281
_diffrn_measured_fraction_theta_full 0.999
_diffrn_measured_fraction_theta_max 0.999
_diffrn_measurement_device_type 'Xcalibur, Atlas, Gemini'
_diffrn_measurement_method '\w scans'
_diffrn_radiation_monochromator graphite
_diffrn_radiation_type MoK\a
_diffrn_radiation_wavelength 0.71073
_diffrn_reflns_av_R_equivalents 0.0349
_diffrn_reflns_av_unetI/netI 0.0455
_diffrn_reflns_limit_h_max 17
_diffrn_reflns_limit_h_min -21
_diffrn_reflns_limit_k_max 23
_diffrn_reflns_limit_k_min -19
_diffrn_reflns_limit_l_max 18
_diffrn_reflns_limit_l_min -19
_diffrn_reflns_number 29065
_diffrn_reflns_theta_full 26.02
_diffrn_reflns_theta_max 26.02
_diffrn_reflns_theta_min 2.43
_diffrn_source 'Enhance (Mo) X-ray Source'
_exptl_absorpt_coefficient_mu 0.754
_exptl_absorpt_correction_T_max 1.00000
_exptl_absorpt_correction_T_min 0.95214
_exptl_absorpt_correction_type multi-scan
_exptl_absorpt_process_details
;
CrysAlisPro, Agilent Technologies,
Version 1.171.35.19 (release 27-10-2011 CrysAlis171 .NET)
(compiled Oct 27 2011,15:02:11)
Empirical absorption correction using spherical harmonics,
 implemented in SCALE3 ABSPACK scaling algorithm.
;
_exptl_crystal_colour 'clear colourless'
_exptl_crystal_colour_lustre clear
_exptl_crystal_colour_primary colourless
_exptl_crystal_density_diffrn 1.546
_exptl_crystal_density_method 'not measured'
_exptl_crystal_description plate
_exptl_crystal_F_000 2496
_exptl_crystal_size_max 0.16
_exptl_crystal_size_mid 0.1
_exptl_crystal_size_min 0.03
_refine_diff_density_max 0.692
_refine_diff_density_min -0.472
_refine_diff_density_rms 0.076
_refine_ls_extinction_method none
_refine_ls_goodness_of_fit_ref 1.020
_refine_ls_hydrogen_treatment constr
_refine_ls_matrix_type full
_refine_ls_number_parameters 704
_refine_ls_number_reflns 10280
_refine_ls_number_restraints 7
_refine_ls_restrained_S_all 1.020
_refine_ls_R_factor_all 0.0698
_refine_ls_R_factor_gt 0.0370
_refine_ls_shift/su_max 0.003
_refine_ls_shift/su_mean 0.000
_refine_ls_structure_factor_coef Fsqd
_refine_ls_weighting_details 'calc w=1/[\s^2^(Fo^2^)+(0.0364P)^2^+1.3152P] where P=(Fo^2^+2Fc^2^)/3'
_refine_ls_weighting_scheme calc
_refine_ls_wR_factor_gt 0.0774
_refine_ls_wR_factor_ref 0.0903
_reflns_number_gt 6820
_reflns_number_total 10280
_reflns_threshold_expression >2sigma(I)
_cod_data_source_file om4000133_si_002.cif
_cod_data_source_block trans-1
_cod_database_code 4080462

loop_
_space_group_symop_id
_space_group_symop_operation_xyz
1 'x, y, z'
2 '-x, y+1/2, -z+1/2'
3 '-x, -y, -z'
4 'x, -y-1/2, z-1/2'

loop_
_atom_site_label
_atom_site_type_symbol
_atom_site_fract_x
_atom_site_fract_y
_atom_site_fract_z
_atom_site_U_iso_or_equiv
_atom_site_adp_type
_atom_site_occupancy
_atom_site_symmetry_multiplicity
_atom_site_calc_flag
_atom_site_refinement_flags
_atom_site_disorder_assembly
_atom_site_disorder_group
Pd1B Pd 0.239863(14) 0.614228(13) 0.492219(18) 0.02336(8) Uani 1 1 d . . .
O1'B O 0.01340(12) 0.63041(12) 0.54052(17) 0.0340(6) Uani 1 1 d . . .
O1B O 0.47277(13) 0.60714(14) 0.46427(19) 0.0443(7) Uani 1 1 d . . .
N3'B N 0.14002(14) 0.59649(14) 0.53883(18) 0.0255(7) Uani 1 1 d . . .
N1'B N 0.15207(14) 0.74158(14) 0.50129(18) 0.0256(7) Uani 1 1 d . . .
N2B N 0.20933(16) 0.46338(15) 0.41655(18) 0.0299(7) Uani 1 1 d . . .
N2'B N 0.26846(15) 0.76617(15) 0.56384(18) 0.0270(7) Uani 1 1 d . . .
N3B N 0.34088(15) 0.63275(15) 0.44780(18) 0.0259(7) Uani 1 1 d . . .
N1B N 0.32732(16) 0.48747(15) 0.4769(2) 0.0318(7) Uani 1 1 d . . .
C5'B C 0.07640(18) 0.63715(17) 0.5176(2) 0.0246(8) Uani 1 1 d . . .
C1B C 0.25382(19) 0.51349(18) 0.4621(2) 0.0263(8) Uani 1 1 d . . .
C6'B C 0.14250(18) 0.54328(17) 0.6019(2) 0.0236(8) Uani 1 1 d . . .
C11B C 0.27489(18) 0.70924(19) 0.3346(2) 0.0294(9) Uani 1 1 d . . .
H11B H 0.2309 0.6809 0.3290 0.035 Uiso 1 1 calc R . .
C1'B C 0.22486(17) 0.71508(18) 0.5197(2) 0.0258(8) Uani 1 1 d . . .
C6B C 0.34263(18) 0.69210(18) 0.3946(2) 0.0243(8) Uani 1 1 d . . .
C10B C 0.2722(2) 0.7675(2) 0.2835(2) 0.0363(10) Uani 1 1 d . . .
H10B H 0.2265 0.7780 0.2439 0.044 Uiso 1 1 calc R . .
C5B C 0.40554(19) 0.5939(2) 0.4743(2) 0.0310(9) Uani 1 1 d . . .
C11' C 0.21293(19) 0.53238(19) 0.6607(2) 0.0291(9) Uani 1 1 d . . .
H11' H 0.2563 0.5597 0.6581 0.035 Uiso 1 1 calc R . .
C2'B C 0.14937(19) 0.80754(18) 0.5354(2) 0.0315(9) Uani 1 1 d . . .
H2'B H 0.1054 0.8356 0.5320 0.038 Uiso 1 1 calc R . .
C4'B C 0.08576(17) 0.69895(17) 0.4602(2) 0.0283(8) Uani 1 1 d . . .
H4'C H 0.0941 0.6822 0.4053 0.034 Uiso 1 1 calc R . .
H4'D H 0.0384 0.7268 0.4498 0.034 Uiso 1 1 calc R . .
C12' C 0.35347(18) 0.76273(19) 0.5965(2) 0.0327(9) Uani 1 1 d . . .
H12D H 0.3790 0.7960 0.5666 0.049 Uiso 1 1 calc R . .
H12E H 0.3719 0.7168 0.5875 0.049 Uiso 1 1 calc R . .
H12F H 0.3651 0.7732 0.6568 0.049 Uiso 1 1 calc R . .
C7'B C 0.0788(2) 0.50112(18) 0.6071(2) 0.0290(8) Uani 1 1 d . . .
H7'B H 0.0315 0.5075 0.5684 0.035 Uiso 1 1 calc R . .
C10' C 0.2184(2) 0.4811(2) 0.7227(3) 0.0379(10) Uani 1 1 d . . .
H10' H 0.2654 0.4746 0.7620 0.045 Uiso 1 1 calc R . .
C3'B C 0.2234(2) 0.82285(19) 0.5744(2) 0.0352(9) Uani 1 1 d . . .
H3'B H 0.2408 0.8639 0.6031 0.042 Uiso 1 1 calc R . .
C7B C 0.40721(19) 0.7357(2) 0.3998(2) 0.0317(9) Uani 1 1 d . . .
H7B H 0.4536 0.7253 0.4383 0.038 Uiso 1 1 calc R . .
C4B C 0.39413(19) 0.5277(2) 0.5221(3) 0.0372(10) Uani 1 1 d . . .
H4BA H 0.4411 0.4995 0.5290 0.045 Uiso 1 1 calc R . .
H4BB H 0.3862 0.5397 0.5789 0.045 Uiso 1 1 calc R . .
C8B C 0.4034(2) 0.79395(19) 0.3489(2) 0.0345(9) Uani 1 1 d . . .
H8B H 0.4470 0.8227 0.3542 0.041 Uiso 1 1 calc R . .
C8'B C 0.0851(2) 0.44996(19) 0.6691(2) 0.0361(9) Uani 1 1 d . . .
H8'B H 0.0419 0.4224 0.6720 0.043 Uiso 1 1 calc R . .
C12B C 0.12456(19) 0.4670(2) 0.3875(2) 0.0375(9) Uani 1 1 d . . .
H12G H 0.1065 0.5124 0.3994 0.056 Uiso 1 1 calc R . .
H12H H 0.1004 0.4325 0.4171 0.056 Uiso 1 1 calc R . .
H12I H 0.1110 0.4583 0.3268 0.056 Uiso 1 1 calc R . .
C9'B C 0.1549(2) 0.4395(2) 0.7267(3) 0.0410(10) Uani 1 1 d . . .
H9'B H 0.1590 0.4046 0.7679 0.049 Uiso 1 1 calc R . .
C9B C 0.3364(2) 0.8104(2) 0.2904(2) 0.0396(10) Uani 1 1 d . . .
H9B H 0.3344 0.8497 0.2560 0.048 Uiso 1 1 calc R . .
C2B C 0.3294(2) 0.4231(2) 0.4391(3) 0.0409(10) Uani 1 1 d . . .
H2B H 0.3734 0.3957 0.4397 0.049 Uiso 1 1 calc R . .
C3B C 0.2558(2) 0.4080(2) 0.4016(3) 0.0427(10) Uani 1 1 d . . .
H3B H 0.2386 0.3677 0.3711 0.051 Uiso 1 1 calc R . .
Pd1 Pd 0.259867(14) 0.135643(14) 0.506802(18) 0.02365(8) Uani 1 1 d . . .
O1 O 0.48509(13) 0.10887(13) 0.45889(17) 0.0352(6) Uani 1 1 d . . .
O1' O 0.03074(13) 0.15775(15) 0.54329(18) 0.0447(7) Uani 1 1 d . . .
N3 N 0.35955(14) 0.14726(15) 0.45859(18) 0.0234(7) Uani 1 1 d . . .
N3' N 0.15899(15) 0.12303(15) 0.55306(18) 0.0283(7) Uani 1 1 d . . .
N1' N 0.18188(17) 0.26739(16) 0.52199(19) 0.0352(8) Uani 1 1 d . . .
N1 N 0.34007(15) 0.00402(15) 0.49800(18) 0.0267(7) Uani 1 1 d . . .
N2' N 0.30251(17) 0.28741(15) 0.57643(19) 0.0328(7) Uani 1 1 d . . .
N2 N 0.22125(15) -0.01689(15) 0.43844(19) 0.0282(7) Uani 1 1 d . . .
C6' C 0.15158(18) 0.06354(18) 0.6052(2) 0.0253(8) Uani 1 1 d . . .
C1' C 0.25360(19) 0.23820(19) 0.5346(2) 0.0297(9) Uani 1 1 d . . .
C11 C 0.29304(19) 0.21494(19) 0.3360(2) 0.0275(8) Uani 1 1 d . . .
H11 H 0.2475 0.1901 0.3370 0.033 Uiso 1 1 calc R . .
C1 C 0.21749(18) 0.04210(18) 0.6646(2) 0.0243(8) Uani 1 1 d . . .
H1 H 0.2637 0.0674 0.6706 0.029 Uiso 1 1 calc R . .
C5 C 0.42139(18) 0.10486(19) 0.4814(2) 0.0264(8) Uani 1 1 d . . .
C6 C 0.36134(18) 0.20032(17) 0.3966(2) 0.0227(8) Uani 1 1 d . . .
C5' C 0.09697(19) 0.1655(2) 0.5286(2) 0.0317(9) Uani 1 1 d . . .
C2 C 0.26831(18) 0.03332(19) 0.4809(2) 0.0265(8) Uani 1 1 d . . .
C7 C 0.42813(19) 0.23948(19) 0.3935(2) 0.0293(9) Uani 1 1 d . . .
H7 H 0.4743 0.2310 0.4332 0.035 Uiso 1 1 calc R . .
C10 C 0.2924(2) 0.26574(19) 0.2748(2) 0.0304(9) Uani 1 1 d . . .
H10 H 0.2465 0.2746 0.2348 0.037 Uiso 1 1 calc R . .
C4 C 0.40894(18) 0.04412(18) 0.5385(2) 0.0291(8) Uani 1 1 d . . .
H4A H 0.4547 0.0142 0.5484 0.035 Uiso 1 1 calc R . .
H4B H 0.4020 0.0616 0.5935 0.035 Uiso 1 1 calc R . .
C7' C 0.08334(19) 0.0240(2) 0.5967(2) 0.0335(9) Uani 1 1 d . . .
H7' H 0.0387 0.0372 0.5571 0.040 Uiso 1 1 calc R . .
C4' C 0.11212(19) 0.2300(2) 0.4796(2) 0.0414(11) Uani 1 1 d . . .
H4'A H 0.1179 0.2165 0.4225 0.050 Uiso 1 1 calc R . .
H4'B H 0.0673 0.2608 0.4734 0.050 Uiso 1 1 calc R . .
C3 C 0.21516(19) -0.01597(19) 0.7146(2) 0.0315(9) Uani 1 1 d . . .
H3 H 0.2594 -0.0290 0.7549 0.038 Uiso 1 1 calc R . .
C8 C 0.3391(2) -0.06244(19) 0.4651(2) 0.0339(9) Uani 1 1 d . . .
H8 H 0.3817 -0.0921 0.4680 0.041 Uiso 1 1 calc R . .
C12 C 0.13642(18) -0.0116(2) 0.4096(2) 0.0352(9) Uani 1 1 d . . .
H12A H 0.1113 -0.0418 0.4437 0.053 Uiso 1 1 calc R . .
H12B H 0.1219 -0.0251 0.3504 0.053 Uiso 1 1 calc R . .
H12C H 0.1203 0.0356 0.4158 0.053 Uiso 1 1 calc R . .
C9 C 0.42638(19) 0.29057(19) 0.3323(2) 0.0337(9) Uani 1 1 d . . .
H9 H 0.4712 0.3165 0.3316 0.040 Uiso 1 1 calc R . .
C13 C 0.2646(2) -0.07562(19) 0.4284(2) 0.0348(9) Uani 1 1 d . . .
H13 H 0.2452 -0.1167 0.4010 0.042 Uiso 1 1 calc R . .
C14 C 0.3590(2) 0.30366(19) 0.2721(2) 0.0332(9) Uani 1 1 d . . .
H14 H 0.3584 0.3376 0.2303 0.040 Uiso 1 1 calc R . .
C8' C 0.0815(2) -0.0344(2) 0.6465(3) 0.0366(10) Uani 1 1 d . . .
H8' H 0.0355 -0.0601 0.6404 0.044 Uiso 1 1 calc R . .
C15 C 0.3871(2) 0.2818(2) 0.6007(2) 0.0375(9) Uani 1 1 d . . .
H15A H 0.4028 0.2357 0.5883 0.056 Uiso 1 1 calc R . .
H15B H 0.4037 0.2909 0.6610 0.056 Uiso 1 1 calc R . .
H15C H 0.4106 0.3151 0.5688 0.056 Uiso 1 1 calc R . .
C9' C 0.1472(2) -0.0552(2) 0.7053(2) 0.0356(9) Uani 1 1 d . . .
H9' H 0.1460 -0.0950 0.7383 0.043 Uiso 1 1 calc R . .
C2' C 0.1849(3) 0.3331(2) 0.5581(3) 0.0456(11) Uani 1 1 d . . .
H2' H 0.1429 0.3628 0.5589 0.055 Uiso 1 1 calc R . .
C3' C 0.2604(3) 0.3454(2) 0.5917(3) 0.0448(11) Uani 1 1 d . . .
H3' H 0.2809 0.3857 0.6203 0.054 Uiso 1 1 calc R . .
O3 O 0.4120(3) 0.5383(3) 0.7437(3) 0.1257(18) Uani 1 1 d . . .
N5 N 0.51146(17) 0.46546(19) 0.74928(18) 0.0374(9) Uani 1 1 d . . .
C18 C 0.5485(3) 0.3997(3) 0.7741(3) 0.0731(15) Uani 1 1 d . . .
H18A H 0.5981 0.4075 0.8120 0.110 Uiso 1 1 calc R . .
H18B H 0.5562 0.3753 0.7240 0.110 Uiso 1 1 calc R . .
H18C H 0.5158 0.3724 0.8030 0.110 Uiso 1 1 calc R . .
C16 C 0.4430(3) 0.4807(3) 0.7631(3) 0.0752(17) Uani 1 1 d . . .
H16 H 0.4162 0.4475 0.7884 0.090 Uiso 1 1 calc R . .
C17 C 0.5560(3) 0.5136(3) 0.7096(3) 0.0754(16) Uani 1 1 d . . .
H17A H 0.6060 0.5213 0.7468 0.113 Uiso 1 1 calc R . .
H17B H 0.5282 0.5570 0.6993 0.113 Uiso 1 1 calc R . .
H17C H 0.5634 0.4947 0.6561 0.113 Uiso 1 1 calc R . .
O2 O 0.1026(3) 0.2210(3) 0.2650(4) 0.0689(13) Uani 0.562(4) 1 d PD A 1
N4 N -0.00215(15) 0.2856(2) 0.25409(17) 0.0371(9) Uani 1 1 d D . .
C19 C 0.0667(5) 0.2737(6) 0.2406(8) 0.043(2) Uani 0.562(4) 1 d PD A 1
H19 H 0.0898 0.3067 0.2111 0.052 Uiso 0.562(4) 1 calc PR A 1
C1A C -0.0443(3) 0.3497(2) 0.2307(3) 0.0622(13) Uani 1 1 d D A .
H1AA H -0.0198 0.3754 0.1918 0.093 Uiso 1 1 calc R . .
H1AB H -0.0436 0.3770 0.2814 0.093 Uiso 1 1 calc R . .
H1AC H -0.0974 0.3394 0.2036 0.093 Uiso 1 1 calc R . .
C1C C -0.0475(6) 0.2377(5) 0.2969(7) 0.052(2) Uani 0.562(4) 1 d PD A 1
H1CA H -0.0152 0.1990 0.3203 0.079 Uiso 0.562(4) 1 calc PR A 1
H1CB H -0.0921 0.2209 0.2560 0.079 Uiso 0.562(4) 1 calc PR A 1
H1CC H -0.0649 0.2618 0.3423 0.079 Uiso 0.562(4) 1 calc PR A 1
O2A O 0.0070(4) 0.1688(4) 0.2890(5) 0.0689(13) Uani 0.438(4) 1 d PD A 2
C13A C -0.0285(7) 0.2248(6) 0.2748(8) 0.043(2) Uani 0.438(4) 1 d PD A 2
H13A H -0.0808 0.2240 0.2794 0.052 Uiso 0.438(4) 1 calc PR A 2
C14A C 0.0838(7) 0.2863(9) 0.2510(12) 0.052(2) Uani 0.438(4) 1 d PD A 2
H14A H 0.0923 0.3182 0.2074 0.079 Uiso 0.438(4) 1 calc PR A 2
H14B H 0.0998 0.2404 0.2379 0.079 Uiso 0.438(4) 1 calc PR A 2
H14C H 0.1139 0.3008 0.3056 0.079 Uiso 0.438(4) 1 calc PR A 2

loop_
_atom_site_aniso_label
_atom_site_aniso_U_11
_atom_site_aniso_U_22
_atom_site_aniso_U_33
_atom_site_aniso_U_23
_atom_site_aniso_U_13
_atom_site_aniso_U_12
Pd1B 0.01722(13) 0.02529(16) 0.02910(16) 0.00160(12) 0.00839(11) 0.00676(10)
O1'B 0.0202(12) 0.0326(15) 0.0531(17) 0.0062(12) 0.0165(11) 0.0034(10)
O1B 0.0192(12) 0.0422(16) 0.072(2) 0.0040(15) 0.0114(13) 0.0086(11)
N3'B 0.0199(13) 0.0252(16) 0.0325(17) 0.0018(14) 0.0077(12) 0.0038(12)
N1'B 0.0199(14) 0.0238(16) 0.0355(18) 0.0035(13) 0.0117(12) 0.0039(12)
N2B 0.0395(16) 0.0251(16) 0.0290(17) 0.0024(14) 0.0159(13) 0.0059(14)
N2'B 0.0231(14) 0.0277(17) 0.0318(18) -0.0024(14) 0.0089(12) -0.0003(12)
N3B 0.0178(14) 0.0319(17) 0.0292(17) -0.0005(14) 0.0072(12) 0.0054(12)
N1B 0.0333(16) 0.0289(18) 0.0390(19) 0.0110(15) 0.0208(14) 0.0149(14)
C5'B 0.0183(16) 0.0245(19) 0.032(2) -0.0035(16) 0.0068(14) 0.0028(14)
C1B 0.0289(17) 0.029(2) 0.025(2) 0.0057(16) 0.0142(15) 0.0068(15)
C6'B 0.0255(17) 0.0218(18) 0.025(2) -0.0045(15) 0.0098(14) 0.0038(14)
C11B 0.0204(16) 0.037(2) 0.030(2) -0.0036(18) 0.0041(15) -0.0045(15)
C1'B 0.0205(16) 0.030(2) 0.030(2) 0.0025(16) 0.0104(14) -0.0001(15)
C6B 0.0207(16) 0.030(2) 0.025(2) -0.0035(16) 0.0094(14) 0.0037(14)
C10B 0.034(2) 0.043(2) 0.032(2) 0.0034(19) 0.0072(17) 0.0087(18)
C5B 0.0223(18) 0.039(2) 0.033(2) 0.0001(18) 0.0070(15) 0.0063(16)
C11' 0.0292(18) 0.030(2) 0.028(2) -0.0065(18) 0.0064(15) 0.0076(16)
C2'B 0.0279(18) 0.025(2) 0.046(2) 0.0057(17) 0.0173(16) 0.0086(15)
C4'B 0.0170(16) 0.032(2) 0.037(2) 0.0069(17) 0.0069(14) 0.0072(14)
C12' 0.0270(18) 0.035(2) 0.036(2) -0.0047(17) 0.0062(16) -0.0011(16)
C7'B 0.0338(18) 0.027(2) 0.026(2) -0.0080(17) 0.0071(15) -0.0005(15)
C10' 0.041(2) 0.044(3) 0.027(2) 0.003(2) 0.0054(17) 0.0152(19)
C3'B 0.039(2) 0.027(2) 0.045(2) -0.0043(18) 0.0200(18) -0.0003(17)
C7B 0.0229(17) 0.040(2) 0.033(2) -0.0052(18) 0.0076(15) -0.0014(16)
C4B 0.0230(18) 0.046(2) 0.043(2) 0.011(2) 0.0102(17) 0.0167(17)
C8B 0.035(2) 0.031(2) 0.041(2) -0.0065(18) 0.0160(17) -0.0091(17)
C8'B 0.046(2) 0.026(2) 0.038(2) -0.0005(18) 0.0134(18) -0.0040(17)
C12B 0.042(2) 0.033(2) 0.039(2) 0.0001(18) 0.0131(17) -0.0041(17)
C9'B 0.063(3) 0.030(2) 0.031(2) 0.0046(18) 0.014(2) 0.010(2)
C9B 0.047(2) 0.039(2) 0.037(2) 0.0026(18) 0.0178(19) 0.0044(19)
C2B 0.055(3) 0.033(2) 0.044(3) 0.0145(19) 0.032(2) 0.0207(19)
C3B 0.064(3) 0.026(2) 0.047(3) -0.0014(19) 0.032(2) 0.0067(19)
Pd1 0.01815(13) 0.02801(17) 0.02641(16) 0.00352(12) 0.00837(11) 0.01027(11)
O1 0.0220(12) 0.0364(15) 0.0513(18) 0.0127(13) 0.0170(12) 0.0113(11)
O1' 0.0233(13) 0.0534(18) 0.0602(19) 0.0107(15) 0.0152(12) 0.0160(12)
N3 0.0181(13) 0.0279(16) 0.0253(16) 0.0022(13) 0.0067(11) 0.0093(12)
N3' 0.0186(14) 0.0366(18) 0.0306(18) 0.0048(14) 0.0071(12) 0.0102(12)
N1' 0.0396(17) 0.0348(19) 0.0378(19) 0.0124(15) 0.0237(14) 0.0184(15)
N1 0.0230(14) 0.0265(16) 0.0315(18) 0.0048(13) 0.0078(12) 0.0088(12)
N2' 0.0440(18) 0.0282(17) 0.0311(18) 0.0059(14) 0.0193(14) 0.0076(15)
N2 0.0216(14) 0.0336(18) 0.0299(18) -0.0007(14) 0.0067(12) 0.0049(13)
C6' 0.0232(17) 0.031(2) 0.023(2) -0.0008(16) 0.0078(14) 0.0068(15)
C1' 0.0330(19) 0.037(2) 0.024(2) 0.0114(18) 0.0173(16) 0.0153(17)
C11 0.0255(17) 0.033(2) 0.025(2) -0.0026(17) 0.0072(15) 0.0044(15)
C1 0.0176(15) 0.028(2) 0.026(2) -0.0026(17) 0.0021(14) 0.0020(14)
C5 0.0226(17) 0.029(2) 0.028(2) 0.0022(16) 0.0073(15) 0.0056(15)
C6 0.0254(17) 0.0221(18) 0.0216(19) -0.0051(15) 0.0070(14) 0.0067(14)
C5' 0.0230(18) 0.043(2) 0.029(2) 0.0003(18) 0.0051(15) 0.0145(16)
C2 0.0231(16) 0.033(2) 0.0255(19) 0.0048(16) 0.0090(14) 0.0085(15)
C7 0.0245(17) 0.031(2) 0.031(2) -0.0044(17) 0.0021(15) 0.0035(15)
C10 0.0321(18) 0.033(2) 0.025(2) 0.0003(17) 0.0038(15) 0.0102(16)
C4 0.0217(16) 0.032(2) 0.034(2) 0.0058(17) 0.0077(15) 0.0115(15)
C7' 0.0225(17) 0.046(2) 0.032(2) -0.0039(19) 0.0048(15) 0.0029(16)
C4' 0.0283(19) 0.059(3) 0.040(2) 0.019(2) 0.0148(18) 0.0262(19)
C3 0.0274(18) 0.034(2) 0.031(2) 0.0017(18) 0.0004(16) 0.0041(16)
C8 0.039(2) 0.023(2) 0.045(2) 0.0020(18) 0.0217(18) 0.0132(16)
C12 0.0298(18) 0.045(2) 0.030(2) -0.0013(18) 0.0040(15) -0.0001(17)
C9 0.0293(18) 0.028(2) 0.044(2) -0.0022(18) 0.0084(17) -0.0028(16)
C13 0.038(2) 0.030(2) 0.041(2) -0.0041(18) 0.0190(17) 0.0017(17)
C14 0.041(2) 0.028(2) 0.034(2) 0.0038(17) 0.0159(17) 0.0040(16)
C8' 0.0273(19) 0.040(2) 0.044(2) -0.004(2) 0.0108(17) -0.0042(17)
C15 0.043(2) 0.034(2) 0.037(2) 0.0002(18) 0.0113(17) -0.0010(17)
C9' 0.041(2) 0.027(2) 0.041(2) 0.0038(18) 0.0141(18) 0.0019(17)
C2' 0.068(3) 0.031(2) 0.051(3) 0.020(2) 0.042(2) 0.030(2)
C3' 0.073(3) 0.025(2) 0.047(3) 0.0030(19) 0.038(2) 0.013(2)
O3 0.124(3) 0.155(4) 0.096(3) 0.005(3) 0.016(3) 0.093(3)
N5 0.0370(17) 0.038(2) 0.036(2) 0.0020(14) 0.0045(15) 0.0044(15)
C18 0.084(4) 0.066(3) 0.076(4) 0.011(3) 0.032(3) 0.023(3)
C16 0.059(3) 0.121(5) 0.044(3) 0.005(3) 0.007(2) 0.046(3)
C17 0.079(3) 0.069(4) 0.067(4) 0.013(3) -0.010(3) -0.027(3)
O2 0.065(3) 0.067(3) 0.078(3) 0.012(3) 0.022(2) 0.022(3)
N4 0.0365(18) 0.039(2) 0.035(2) 0.0023(13) 0.0057(16) -0.0038(13)
C19 0.033(4) 0.060(6) 0.033(4) 0.002(4) -0.001(3) -0.002(3)
C1A 0.057(3) 0.055(3) 0.077(3) 0.003(3) 0.020(2) 0.017(2)
C1C 0.042(4) 0.055(5) 0.064(6) 0.004(4) 0.018(4) -0.016(3)
O2A 0.065(3) 0.067(3) 0.078(3) 0.012(3) 0.022(2) 0.022(3)
C13A 0.033(4) 0.060(6) 0.033(4) 0.002(4) -0.001(3) -0.002(3)
C14A 0.042(4) 0.055(5) 0.064(6) 0.004(4) 0.018(4) -0.016(3)

loop_
_atom_type_symbol
_atom_type_description
_atom_type_scat_dispersion_real
_atom_type_scat_dispersion_imag
_atom_type_scat_source
C C 0.0033 0.0016 'International Tables Vol C Tables 4.2.6.8 and 6.1.1.4'
H H 0.0000 0.0000 'International Tables Vol C Tables 4.2.6.8 and 6.1.1.4'
N N 0.0061 0.0033 'International Tables Vol C Tables 4.2.6.8 and 6.1.1.4'
O O 0.0106 0.0060 'International Tables Vol C Tables 4.2.6.8 and 6.1.1.4'
Pd Pd -0.9988 1.0072 'International Tables Vol C Tables 4.2.6.8 and 6.1.1.4'

loop_
_geom_angle_atom_site_label_1
_geom_angle_atom_site_label_2
_geom_angle_atom_site_label_3
_geom_angle
N3'B Pd1B N3B 178.91(11)
C1B Pd1B N3'B 94.59(12)
C1B Pd1B N3B 85.97(12)
C1'B Pd1B N3'B 85.56(12)
C1'B Pd1B N3B 93.90(12)
C1'B Pd1B C1B 178.83(14)
C5'B N3'B Pd1B 122.1(2)
C5'B N3'B C6'B 119.7(3)
C6'B N3'B Pd1B 117.90(19)
C1'B N1'B C2'B 111.7(3)
C1'B N1'B C4'B 120.8(3)
C2'B N1'B C4'B 127.0(3)
C1B N2B C12B 124.8(3)
C1B N2B C3B 110.3(3)
C3B N2B C12B 124.9(3)
C1'B N2'B C12' 124.9(3)
C1'B N2'B C3'B 111.4(3)
C3'B N2'B C12' 123.7(3)
C6B N3B Pd1B 117.9(2)
C5B N3B Pd1B 121.2(2)
C5B N3B C6B 120.6(3)
C1B N1B C4B 121.6(3)
C1B N1B C2B 111.4(3)
C2B N1B C4B 126.8(3)
O1'B C5'B N3'B 127.3(3)
O1'B C5'B C4'B 118.1(3)
N3'B C5'B C4'B 114.6(3)
N2B C1B Pd1B 136.5(2)
N2B C1B N1B 104.5(3)
N1B C1B Pd1B 118.0(3)
C11' C6'B N3'B 118.2(3)
C7'B C6'B N3'B 123.4(3)
C7'B C6'B C11' 118.4(3)
C6B C11B H11B 119.5
C10B C11B H11B 119.5
C10B C11B C6B 121.0(3)
N1'B C1'B Pd1B 118.5(2)
N1'B C1'B N2'B 104.2(3)
N2'B C1'B Pd1B 136.8(2)
C11B C6B N3B 118.4(3)
C7B C6B N3B 124.3(3)
C7B C6B C11B 117.3(3)
C11B C10B H10B 119.6
C9B C10B C11B 120.7(3)
C9B C10B H10B 119.6
O1B C5B N3B 126.8(4)
O1B C5B C4B 117.5(3)
N3B C5B C4B 115.6(3)
C6'B C11' H11' 119.8
C10' C11' C6'B 120.4(3)
C10' C11' H11' 119.8
N1'B C2'B H2'B 127.1
C3'B C2'B N1'B 105.9(3)
C3'B C2'B H2'B 127.1
N1'B C4'B C5'B 109.9(3)
N1'B C4'B H4'C 109.7
N1'B C4'B H4'D 109.7
C5'B C4'B H4'C 109.7
C5'B C4'B H4'D 109.7
H4'C C4'B H4'D 108.2
N2'B C12' H12D 109.5
N2'B C12' H12E 109.5
N2'B C12' H12F 109.5
H12D C12' H12E 109.5
H12D C12' H12F 109.5
H12E C12' H12F 109.5
C6'B C7'B H7'B 119.6
C8'B C7'B C6'B 120.7(3)
C8'B C7'B H7'B 119.6
C11' C10' H10' 119.7
C9'B C10' C11' 120.5(3)
C9'B C10' H10' 119.7
N2'B C3'B H3'B 126.6
C2'B C3'B N2'B 106.9(3)
C2'B C3'B H3'B 126.6
C6B C7B H7B 119.5
C8B C7B C6B 121.0(3)
C8B C7B H7B 119.5
N1B C4B C5B 111.9(3)
N1B C4B H4BA 109.2
N1B C4B H4BB 109.2
C5B C4B H4BA 109.2
C5B C4B H4BB 109.2
H4BA C4B H4BB 107.9
C7B C8B H8B 119.4
C9B C8B C7B 121.1(3)
C9B C8B H8B 119.4
C7'B C8'B H8'B 119.8
C9'B C8'B C7'B 120.4(4)
C9'B C8'B H8'B 119.8
N2B C12B H12G 109.5
N2B C12B H12H 109.5
N2B C12B H12I 109.5
H12G C12B H12H 109.5
H12G C12B H12I 109.5
H12H C12B H12I 109.5
C10' C9'B H9'B 120.2
C8'B C9'B C10' 119.5(4)
C8'B C9'B H9'B 120.2
C10B C9B H9B 120.6
C8B C9B C10B 118.8(4)
C8B C9B H9B 120.6
N1B C2B H2B 126.9
C3B C2B N1B 106.2(3)
C3B C2B H2B 126.9
N2B C3B H3B 126.3
C2B C3B N2B 107.5(4)
C2B C3B H3B 126.3
N3 Pd1 N3' 178.93(11)
C1' Pd1 N3 93.71(12)
C1' Pd1 N3' 86.96(12)
C2 Pd1 N3 85.74(12)
C2 Pd1 N3' 93.61(12)
C2 Pd1 C1' 178.78(14)
C5 N3 Pd1 122.0(2)
C5 N3 C6 119.3(3)
C6 N3 Pd1 118.62(19)
C6' N3' Pd1 119.2(2)
C5' N3' Pd1 121.4(2)
C5' N3' C6' 119.1(3)
C1' N1' C4' 121.8(3)
C1' N1' C2' 111.3(3)
C2' N1' C4' 126.8(3)
C2 N1 C4 121.0(3)
C2 N1 C8 111.9(3)
C8 N1 C4 126.8(3)
C1' N2' C15 125.7(3)
C1' N2' C3' 110.1(3)
C3' N2' C15 124.2(3)
C2 N2 C12 125.3(3)
C2 N2 C13 110.4(3)
C13 N2 C12 124.2(3)
C1 C6' N3' 117.9(3)
C1 C6' C7' 118.3(3)
C7' C6' N3' 123.7(3)
N1' C1' Pd1 117.5(3)
N1' C1' N2' 104.8(3)
N2' C1' Pd1 136.8(2)
C6 C11 H11 119.6
C10 C11 H11 119.6
C10 C11 C6 120.7(3)
C6' C1 H1 119.5
C3 C1 C6' 120.9(3)
C3 C1 H1 119.5
O1 C5 N3 127.2(3)
O1 C5 C4 117.9(3)
N3 C5 C4 114.8(3)
C11 C6 N3 118.9(3)
C7 C6 N3 123.3(3)
C7 C6 C11 117.8(3)
O1' C5' N3' 126.9(4)
O1' C5' C4' 117.8(3)
N3' C5' C4' 115.3(3)
N1 C2 Pd1 118.0(2)
N1 C2 N2 104.3(3)
N2 C2 Pd1 137.1(2)
C6 C7 H7 119.6
C9 C7 C6 120.8(3)
C9 C7 H7 119.6
C11 C10 H10 119.6
C11 C10 C14 120.9(3)
C14 C10 H10 119.6
N1 C4 C5 110.3(3)
N1 C4 H4A 109.6
N1 C4 H4B 109.6
C5 C4 H4A 109.6
C5 C4 H4B 109.6
H4A C4 H4B 108.1
C6' C7' H7' 119.7
C8' C7' C6' 120.6(3)
C8' C7' H7' 119.7
N1' C4' C5' 112.6(3)
N1' C4' H4'A 109.1
N1' C4' H4'B 109.1
C5' C4' H4'A 109.1
C5' C4' H4'B 109.1
H4'A C4' H4'B 107.8
C1 C3 H3 119.8
C1 C3 C9' 120.4(3)
C9' C3 H3 119.8
N1 C8 H8 127.0
C13 C8 N1 106.0(3)
C13 C8 H8 127.0
N2 C12 H12A 109.5
N2 C12 H12B 109.5
N2 C12 H12C 109.5
H12A C12 H12B 109.5
H12A C12 H12C 109.5
H12B C12 H12C 109.5
C7 C9 H9 119.6
C14 C9 C7 120.8(3)
C14 C9 H9 119.6
N2 C13 H13 126.2
C8 C13 N2 107.5(3)
C8 C13 H13 126.2
C10 C14 H14 120.5
C9 C14 C10 119.0(3)
C9 C14 H14 120.5
C7' C8' H8' 119.7
C7' C8' C9' 120.7(3)
C9' C8' H8' 119.7
N2' C15 H15A 109.5
N2' C15 H15B 109.5
N2' C15 H15C 109.5
H15A C15 H15B 109.5
H15A C15 H15C 109.5
H15B C15 H15C 109.5
C3 C9' H9' 120.4
C8' C9' C3 119.1(4)
C8' C9' H9' 120.4
N1' C2' H2' 127.0
C3' C2' N1' 106.1(3)
C3' C2' H2' 127.0
N2' C3' H3' 126.2
C2' C3' N2' 107.7(4)
C2' C3' H3' 126.2
C18 N5 C17 115.7(4)
C16 N5 C18 122.0(4)
C16 N5 C17 122.3(5)
N5 C18 H18A 109.5
N5 C18 H18B 109.5
N5 C18 H18C 109.5
H18A C18 H18B 109.5
H18A C18 H18C 109.5
H18B C18 H18C 109.5
O3 C16 N5 121.9(6)
O3 C16 H16 119.0
N5 C16 H16 119.0
N5 C17 H17A 109.5
N5 C17 H17B 109.5
N5 C17 H17C 109.5
H17A C17 H17B 109.5
H17A C17 H17C 109.5
H17B C17 H17C 109.5
C19 N4 C1A 123.6(6)
C19 N4 C1C 125.4(7)
C19 N4 C13A 105.8(8)
C19 N4 C14A 13.2(10)
C1A N4 C1C 111.0(5)
C1A N4 C14A 116.1(7)
C1C N4 C14A 130.9(8)
C13A N4 C1A 129.2(6)
C13A N4 C1C 23.4(6)
C13A N4 C14A 114.6(8)
O2 C19 N4 122.4(10)
O2 C19 H19 118.8
N4 C19 H19 118.8
N4 C1A H1AA 109.5
N4 C1A H1AB 109.5
N4 C1A H1AC 109.5
H1AA C1A H1AB 109.5
H1AA C1A H1AC 109.5
H1AB C1A H1AC 109.5
N4 C1C H1CA 109.5
N4 C1C H1CB 109.5
N4 C1C H1CC 109.5
N4 C13A H13A 115.7
O2A C13A N4 128.6(10)
O2A C13A H13A 115.7
N4 C14A H14A 109.5
N4 C14A H14B 109.5
N4 C14A H14C 109.5
H14A C14A H14B 109.5
H14A C14A H14C 109.5
H14B C14A H14C 109.5

loop_
_geom_bond_atom_site_label_1
_geom_bond_atom_site_label_2
_geom_bond_distance
Pd1B N3'B 2.061(3)
Pd1B N3B 2.064(3)
Pd1B C1B 2.020(3)
Pd1B C1'B 2.014(3)
O1'B C5'B 1.236(4)
O1B C5B 1.244(4)
N3'B C5'B 1.342(4)
N3'B C6'B 1.427(4)
N1'B C1'B 1.344(4)
N1'B C2'B 1.383(4)
N1'B C4'B 1.458(4)
N2B C1B 1.350(4)
N2B C12B 1.458(4)
N2B C3B 1.388(4)
N2'B C1'B 1.347(4)
N2'B C12' 1.469(4)
N2'B C3'B 1.373(4)
N3B C6B 1.424(4)
N3B C5B 1.346(4)
N1B C1B 1.352(4)
N1B C4B 1.459(5)
N1B C2B 1.380(5)
C5'B C4'B 1.528(5)
C6'B C11' 1.398(4)
C6'B C7'B 1.392(5)
C11B H11B 0.9300
C11B C6B 1.397(4)
C11B C10B 1.379(5)
C6B C7B 1.393(5)
C10B H10B 0.9300
C10B C9B 1.376(5)
C5B C4B 1.515(5)
C11' H11' 0.9300
C11' C10' 1.384(5)
C2'B H2'B 0.9300
C2'B C3'B 1.346(5)
C4'B H4'C 0.9700
C4'B H4'D 0.9700
C12' H12D 0.9600
C12' H12E 0.9600
C12' H12F 0.9600
C7'B H7'B 0.9300
C7'B C8'B 1.381(5)
C10' H10' 0.9300
C10' C9'B 1.380(5)
C3'B H3'B 0.9300
C7B H7B 0.9300
C7B C8B 1.374(5)
C4B H4BA 0.9700
C4B H4BB 0.9700
C8B H8B 0.9300
C8B C9B 1.373(5)
C8'B H8'B 0.9300
C8'B C9'B 1.379(5)
C12B H12G 0.9600
C12B H12H 0.9600
C12B H12I 0.9600
C9'B H9'B 0.9300
C9B H9B 0.9300
C2B H2B 0.9300
C2B C3B 1.333(5)
C3B H3B 0.9300
Pd1 N3 2.056(3)
Pd1 N3' 2.060(3)
Pd1 C1' 2.027(4)
Pd1 C2 2.019(4)
O1 C5 1.240(4)
O1' C5' 1.236(4)
N3 C5 1.341(4)
N3 C6 1.423(4)
N3' C6' 1.434(4)
N3' C5' 1.347(4)
N1' C1' 1.349(4)
N1' C4' 1.454(5)
N1' C2' 1.384(5)
N1 C2 1.349(4)
N1 C4 1.460(4)
N1 C8 1.378(4)
N2' C1' 1.352(5)
N2' C15 1.450(4)
N2' C3' 1.385(4)
N2 C2 1.353(4)
N2 C12 1.461(4)
N2 C13 1.386(4)
C6' C1 1.392(4)
C6' C7' 1.396(5)
C11 H11 0.9300
C11 C6 1.399(4)
C11 C10 1.377(5)
C1 H1 0.9300
C1 C3 1.376(5)
C5 C4 1.522(5)
C6 C7 1.397(5)
C5' C4' 1.516(5)
C7 H7 0.9300
C7 C9 1.379(5)
C10 H10 0.9300
C10 C14 1.380(5)
C4 H4A 0.9700
C4 H4B 0.9700
C7' H7' 0.9300
C7' C8' 1.378(5)
C4' H4'A 0.9700
C4' H4'B 0.9700
C3 H3 0.9300
C3 C9' 1.387(5)
C8 H8 0.9300
C8 C13 1.337(5)
C12 H12A 0.9600
C12 H12B 0.9600
C12 H12C 0.9600
C9 H9 0.9300
C9 C14 1.377(5)
C13 H13 0.9300
C14 H14 0.9300
C8' H8' 0.9300
C8' C9' 1.381(5)
C15 H15A 0.9600
C15 H15B 0.9600
C15 H15C 0.9600
C9' H9' 0.9300
C2' H2' 0.9300
C2' C3' 1.337(6)
C3' H3' 0.9300
O3 C16 1.243(6)
N5 C18 1.436(5)
N5 C16 1.293(5)
N5 C17 1.436(5)
C18 H18A 0.9600
C18 H18B 0.9600
C18 H18C 0.9600
C16 H16 0.9300
C17 H17A 0.9600
C17 H17B 0.9600
C17 H17C 0.9600
O2 C19 1.211(11)
N4 C19 1.285(11)
N4 C1A 1.443(5)
N4 C1C 1.471(8)
N4 C13A 1.321(11)
N4 C14A 1.512(13)
C19 H19 0.9300
C1A H1AA 0.9600
C1A H1AB 0.9600
C1A H1AC 0.9600
C1C H1CA 0.9600
C1C H1CB 0.9600
C1C H1CC 0.9600
O2A C13A 1.240(11)
C13A H13A 0.9300
C14A H14A 0.9600
C14A H14B 0.9600
C14A H14C 0.9600

loop_
_geom_torsion_atom_site_label_1
_geom_torsion_atom_site_label_2
_geom_torsion_atom_site_label_3
_geom_torsion_atom_site_label_4
_geom_torsion
Pd1B N3'B C5'B O1'B 178.6(3)
Pd1B N3'B C5'B C4'B -2.8(4)
Pd1B N3'B C6'B C11' 33.8(4)
Pd1B N3'B C6'B C7'B -145.3(3)
Pd1B N3B C6B C11B -38.3(4)
Pd1B N3B C6B C7B 139.9(3)
Pd1B N3B C5B O1B -166.6(3)
Pd1B N3B C5B C4B 12.7(4)
O1'B C5'B C4'B N1'B 121.9(3)
O1B C5B C4B N1B -132.2(3)
N3'B Pd1B N3B C6B -103(6)
N3'B Pd1B N3B C5B 71(6)
N3'B Pd1B C1B N2B 52.5(4)
N3'B Pd1B C1B N1B -140.9(3)
N3'B Pd1B C1'B N1'B -41.7(3)
N3'B Pd1B C1'B N2'B 127.7(4)
N3'B C5'B C4'B N1'B -56.8(4)
N3'B C6'B C11' C10' -179.5(3)
N3'B C6'B C7'B C8'B 179.3(3)
N1'B C2'B C3'B N2'B -0.6(4)
N3B Pd1B N3'B C5'B 105(6)
N3B Pd1B N3'B C6'B -69(6)
N3B Pd1B C1B N2B -128.5(4)
N3B Pd1B C1B N1B 38.2(3)
N3B Pd1B C1'B N1'B 139.3(3)
N3B Pd1B C1'B N2'B -51.3(4)
N3B C6B C7B C8B -177.0(3)
N3B C5B C4B N1B 48.4(4)
N1B C2B C3B N2B 0.2(4)
C5'B N3'B C6'B C11' -140.2(3)
C5'B N3'B C6'B C7'B 40.7(5)
C1B Pd1B N3'B C5'B -134.2(3)
C1B Pd1B N3'B C6'B 51.9(3)
C1B Pd1B N3B C6B 136.5(3)
C1B Pd1B N3B C5B -49.5(3)
C1B Pd1B C1'B N1'B 56(7)
C1B Pd1B C1'B N2'B -135(6)
C1B N2B C3B C2B 0.9(4)
C1B N1B C4B C5B -61.9(4)
C1B N1B C2B C3B -1.3(4)
C6'B N3'B C5'B O1'B -7.7(5)
C6'B N3'B C5'B C4'B 170.9(3)
C6'B C11' C10' C9'B 0.8(6)
C6'B C7'B C8'B C9'B -0.4(6)
C11B C6B C7B C8B 1.3(5)
C11B C10B C9B C8B 0.2(6)
C1'B Pd1B N3'B C5'B 44.6(3)
C1'B Pd1B N3'B C6'B -129.3(3)
C1'B Pd1B N3B C6B -42.3(3)
C1'B Pd1B N3B C5B 131.7(3)
C1'B Pd1B C1B N2B -45(7)
C1'B Pd1B C1B N1B 122(6)
C1'B N1'B C2'B C3'B 1.5(4)
C1'B N1'B C4'B C5'B 61.5(4)
C1'B N2'B C3'B C2'B -0.5(4)
C6B N3B C5B O1B 7.3(6)
C6B N3B C5B C4B -173.4(3)
C6B C11B C10B C9B 0.0(6)
C6B C7B C8B C9B -1.1(6)
C10B C11B C6B N3B 177.6(3)
C10B C11B C6B C7B -0.7(5)
C5B N3B C6B C11B 147.6(3)
C5B N3B C6B C7B -34.1(5)
C11' C6'B C7'B C8'B 0.3(5)
C11' C10' C9'B C8'B -0.9(6)
C2'B N1'B C1'B Pd1B 170.8(2)
C2'B N1'B C1'B N2'B -1.7(4)
C2'B N1'B C4'B C5'B -109.8(4)
C4'B N1'B C1'B Pd1B -1.7(4)
C4'B N1'B C1'B N2'B -174.2(3)
C4'B N1'B C2'B C3'B 173.4(3)
C12' N2'B C1'B Pd1B 11.3(6)
C12' N2'B C1'B N1'B -178.3(3)
C12' N2'B C3'B C2'B 179.2(3)
C7'B C6'B C11' C10' -0.5(5)
C7'B C8'B C9'B C10' 0.7(6)
C3'B N2'B C1'B Pd1B -169.0(3)
C3'B N2'B C1'B N1'B 1.3(4)
C7B C8B C9B C10B 0.3(6)
C4B N1B C1B Pd1B 6.9(4)
C4B N1B C1B N2B 177.5(3)
C4B N1B C2B C3B -176.7(3)
C12B N2B C1B Pd1B -14.0(6)
C12B N2B C1B N1B 178.1(3)
C12B N2B C3B C2B -178.9(3)
C2B N1B C1B Pd1B -168.8(2)
C2B N1B C1B N2B 1.8(4)
C2B N1B C4B C5B 113.1(4)
C3B N2B C1B Pd1B 166.2(3)
C3B N2B C1B N1B -1.6(4)
Pd1 N3 C5 O1 -177.0(3)
Pd1 N3 C5 C4 5.5(4)
Pd1 N3 C6 C11 -36.3(4)
Pd1 N3 C6 C7 143.1(3)
Pd1 N3' C6' C1 39.2(4)
Pd1 N3' C6' C7' -137.5(3)
Pd1 N3' C5' O1' 170.2(3)
Pd1 N3' C5' C4' -11.3(4)
O1 C5 C4 N1 -122.8(3)
O1' C5' C4' N1' 129.5(3)
N3 Pd1 N3' C6' 92(6)
N3 Pd1 N3' C5' -81(6)
N3 Pd1 C1' N1' 142.4(3)
N3 Pd1 C1' N2' -50.3(4)
N3 Pd1 C2 N1 40.7(3)
N3 Pd1 C2 N2 -128.1(4)
N3 C5 C4 N1 55.0(4)
N3 C6 C7 C9 -179.7(3)
N3' Pd1 N3 C5 -99(6)
N3' Pd1 N3 C6 79(6)
N3' Pd1 C1' N1' -36.7(3)
N3' Pd1 C1' N2' 130.6(4)
N3' Pd1 C2 N1 -140.1(3)
N3' Pd1 C2 N2 51.0(4)
N3' C6' C1 C3 -177.8(3)
N3' C6' C7' C8' 177.1(3)
N3' C5' C4' N1' -49.2(4)
N1' C2' C3' N2' -0.3(4)
N1 C8 C13 N2 0.7(4)
C6' N3' C5' O1' -3.1(6)
C6' N3' C5' C4' 175.4(3)
C6' C1 C3 C9' 1.4(6)
C6' C7' C8' C9' -0.4(6)
C1' Pd1 N3 C5 132.7(3)
C1' Pd1 N3 C6 -49.8(3)
C1' Pd1 N3' C6' -139.0(3)
C1' Pd1 N3' C5' 47.7(3)
C1' Pd1 C2 N1 -23(7)
C1' Pd1 C2 N2 169(7)
C1' N1' C4' C5' 62.5(4)
C1' N1' C2' C3' 1.6(4)
C1' N2' C3' C2' -1.1(4)
C11 C6 C7 C9 -0.2(5)
C11 C10 C14 C9 -0.7(5)
C1 C6' C7' C8' 0.4(5)
C1 C3 C9' C8' -1.3(6)
C5 N3 C6 C11 141.3(3)
C5 N3 C6 C7 -39.3(5)
C6 N3 C5 O1 5.5(6)
C6 N3 C5 C4 -172.0(3)
C6 C11 C10 C14 -0.3(5)
C6 C7 C9 C14 -0.8(6)
C5' N3' C6' C1 -147.3(3)
C5' N3' C6' C7' 36.0(5)
C2 Pd1 N3 C5 -46.2(3)
C2 Pd1 N3 C6 131.3(3)
C2 Pd1 N3' C6' 39.9(3)
C2 Pd1 N3' C5' -133.4(3)
C2 Pd1 C1' N1' -154(7)
C2 Pd1 C1' N2' 13(7)
C2 N1 C4 C5 -62.1(4)
C2 N1 C8 C13 -1.5(4)
C2 N2 C13 C8 0.4(4)
C7 C9 C14 C10 1.2(5)
C10 C11 C6 N3 -179.8(3)
C10 C11 C6 C7 0.8(5)
C4 N1 C2 Pd1 3.4(4)
C4 N1 C2 N2 175.5(3)
C4 N1 C8 C13 -174.9(3)
C7' C6' C1 C3 -0.9(5)
C7' C8' C9' C3 0.8(6)
C4' N1' C1' Pd1 -8.0(4)
C4' N1' C1' N2' -179.0(3)
C4' N1' C2' C3' 178.2(3)
C8 N1 C2 Pd1 -170.5(2)
C8 N1 C2 N2 1.7(4)
C8 N1 C4 C5 110.8(4)
C12 N2 C2 Pd1 -13.5(6)
C12 N2 C2 N1 176.7(3)
C12 N2 C13 C8 -177.6(3)
C13 N2 C2 Pd1 168.6(3)
C13 N2 C2 N1 -1.3(4)
C15 N2' C1' Pd1 14.8(6)
C15 N2' C1' N1' -176.8(3)
C15 N2' C3' C2' 177.8(3)
C2' N1' C1' Pd1 168.8(2)
C2' N1' C1' N2' -2.3(4)
C2' N1' C4' C5' -113.7(4)
C3' N2' C1' Pd1 -166.4(3)
C3' N2' C1' N1' 2.0(4)
C18 N5 C16 O3 178.0(5)
C17 N5 C16 O3 -0.8(7)
C19 N4 C13A O2A 7.9(17)
C1A N4 C19 O2 175.8(7)
C1A N4 C13A O2A 174.5(9)
C1C N4 C19 O2 -2.2(13)
C1C N4 C13A O2A -142(3)
C13A N4 C19 O2 -16.6(14)
C14A N4 C19 O2 117(5)
C14A N4 C13A O2A -2.6(15)
